data_1530539
loop_
_publ_author_name
'Palkina, K.K.'
'Maksimova, S.I.'
'Kuznetsov, V.G.'

_publ_section_title
;
 Structure of crystals of acid ytterbium tripolyphosphate Yb H2 P3 O10
;
_journal_name_full 'Izvestiya Akademii Nauk SSSR, Neorganicheskie Materialy'
_journal_page_first 2168
_journal_page_last 2170
_journal_volume 15
_journal_year 1979
_chemical_formula_sum 'H2 O10 P3 Yb'
_chemical_name_systematic 'Yb H2 P3 O10'
_space_group_IT_number 5
_symmetry_space_group_name_Hall 'A 2y'
_symmetry_space_group_name_H-M 'A 1 2 1'
_cell_angle_alpha 90
_cell_angle_beta 97.32
_cell_angle_gamma 90
_cell_formula_units_Z 2
_cell_length_a 5.617
_cell_length_b 6.666
_cell_length_c 10.011
_cell_volume 371.786
_citation_journal_id_ASTM IVNMAW
_cod_data_source_file Palkina_IVNMAW_1979_577.cif
_cod_data_source_block H2O10P3Yb1
_cod_original_cell_volume 371.7861
_cod_original_sg_symbol_Hall 'C 2y (z,y,-x)'
_cod_original_formula_sum 'H2 O10 P3 Yb1'
_cod_database_code 1530539

loop_
_symmetry_equiv_pos_as_xyz
x,y,z
-x,y,-z
x,y+1/2,z+1/2
-x,y+1/2,-z+1/2

loop_
_atom_site_label
_atom_site_type_symbol
_atom_site_fract_x
_atom_site_fract_y
_atom_site_fract_z
_atom_site_occupancy
_atom_site_U_iso_or_equiv
Yb1 Yb+3 0.5 0 0 1 0.0
P2 P+5 0.1959 0.353 0.1844 1 0.0
O1 O-2 0.017 0.518 0.126 1 0.0
O2 O-2 0.756 0.291 0.417 1 0.0
O3 O-2 0.32 0.251 0.081 1 0.0
O4 O-2 0.325 0.502 0.293 1 0.0
O5 O-2 0.96 0.22 0.195 1 0.0
P1 P+5 0 0.6696 0 1 0.0
